data_4347035
loop_
_publ_author_name
'Fleischmann, Martin'
'D\"utsch, Luis'
'Elsayed Moussa, Mehdi'
'Bal\'azs, G\'abor'
'Kremer, Werner'
'Lescop, Christophe'
'Scheer, Manfred'

_publ_section_title
;
 Self-Assembly of Reactive Linear Cu3 Building Blocks for Supramolecular
 Coordination Chemistry and Their Reactivity toward E(n) Ligand Complexes.
;
_journal_issue 6
_journal_name_full 'Inorganic chemistry'
_journal_page_first 2840
_journal_page_last 2854
_journal_paper_doi 10.1021/acs.inorgchem.5b02641
_journal_volume 55
_journal_year 2016
_chemical_formula_moiety 'C68 H64 Cu3 I2 N2 P6, B F4, C2 H3 N'
_chemical_formula_sum 'C70 H67 B Cu3 F4 I2 N3 P6'
_chemical_formula_weight 1667.31
_space_group_crystal_system triclinic
_space_group_IT_number 2
_space_group_name_Hall '-P 1'
_space_group_name_H-M_alt 'P -1'
_atom_sites_solution_hydrogens geom
_audit_creation_date 2015-12-21
_audit_creation_method
;
Olex2 1.2
(compiled 2015.09.30 svn.r3233 for OlexSys, GUI svn.r5103)
;
_cell_angle_alpha 94.291(2)
_cell_angle_beta 107.910(2)
_cell_angle_gamma 102.175(2)
_cell_formula_units_Z 2
_cell_length_a 14.1918(2)
_cell_length_b 15.0336(3)
_cell_length_c 21.1593(4)
_cell_measurement_reflns_used 24455
_cell_measurement_temperature 122.97(19)
_cell_measurement_theta_max 70.6358
_cell_measurement_theta_min 3.0391
_cell_volume 4151.42(15)
_computing_cell_refinement
;
CrysAlisPro, Agilent Technologies,
Version 1.171.36.21 (release 14-08-2012 CrysAlis171 .NET)
(compiled Sep 14 2012,17:21:16)
;
_computing_data_collection
;
CrysAlisPro, Agilent Technologies,
Version 1.171.36.21 (release 14-08-2012 CrysAlis171 .NET)
(compiled Sep 14 2012,17:21:16)
;
_computing_data_reduction
;
CrysAlisPro, Agilent Technologies,
Version 1.171.36.21 (release 14-08-2012 CrysAlis171 .NET)
(compiled Sep 14 2012,17:21:16)
;
_computing_molecular_graphics 'Olex2 (Dolomanov et al., 2009)'
_computing_publication_material 'Olex2 (Dolomanov et al., 2009)'
_computing_structure_refinement 'ShelXL (Sheldrick, 2015)'
_diffrn_ambient_temperature 122.97(19)
_diffrn_detector_area_resol_mean 10.3546
_diffrn_measured_fraction_theta_full 0.992
_diffrn_measured_fraction_theta_max 0.970
_diffrn_measurement_details
;
#__ type_ start__ end____ width___ exp.time_
  1 omega  -97.00   -3.00   0.5000    1.5000
omega____ theta____ kappa____ phi______ frames
    -      -41.2064  125.0000  -30.0000 188

#__ type_ start__ end____ width___ exp.time_
  2 omega   15.00  108.00   0.5000    1.5000
omega____ theta____ kappa____ phi______ frames
    -       41.2064   37.0000  -30.0000 186

#__ type_ start__ end____ width___ exp.time_
  3 omega  -31.00   67.00   0.5000    1.5000
omega____ theta____ kappa____ phi______ frames
    -       41.2064  -37.0000  150.0000 196

#__ type_ start__ end____ width___ exp.time_
  4 omega  -44.00   -4.00   0.5000    6.0000
omega____ theta____ kappa____ phi______ frames
    -      -83.0000   77.0000  120.0000 80

#__ type_ start__ end____ width___ exp.time_
  5 omega   23.00   69.00   0.5000    6.0000
omega____ theta____ kappa____ phi______ frames
    -      100.5179  -30.0000  120.0000 92

#__ type_ start__ end____ width___ exp.time_
  6 omega   24.00  132.00   0.5000    6.0000
omega____ theta____ kappa____ phi______ frames
    -      100.5179  -77.0000  -60.0000 216

#__ type_ start__ end____ width___ exp.time_
  7 omega   24.00   68.00   0.5000    6.0000
omega____ theta____ kappa____ phi______ frames
    -      100.5179  -30.0000  -30.0000 88

#__ type_ start__ end____ width___ exp.time_
  8 omega   42.00  152.00   0.5000    6.0000
omega____ theta____ kappa____ phi______ frames
    -      100.5179   15.0000  -60.0000 220

#__ type_ start__ end____ width___ exp.time_
  9 omega   71.00  154.00   0.5000    6.0000
omega____ theta____ kappa____ phi______ frames
    -      100.5179   61.0000  120.0000 166

#__ type_ start__ end____ width___ exp.time_
 10 omega   27.00   68.00   0.5000    6.0000
omega____ theta____ kappa____ phi______ frames
    -      100.5179  -30.0000  -60.0000 82

#__ type_ start__ end____ width___ exp.time_
 11 omega   48.00  134.00   0.5000    6.0000
omega____ theta____ kappa____ phi______ frames
    -      100.5179  -77.0000  120.0000 172

#__ type_ start__ end____ width___ exp.time_
 12 omega   26.00  122.00   0.5000    6.0000
omega____ theta____ kappa____ phi______ frames
    -      100.5179 -125.0000  120.0000 192

#__ type_ start__ end____ width___ exp.time_
 13 omega   37.00  108.00   0.5000    6.0000
omega____ theta____ kappa____ phi______ frames
    -      100.5179  -94.0000  -90.0000 142

#__ type_ start__ end____ width___ exp.time_
 14 omega    8.00  120.00   0.5000    1.5000
omega____ theta____ kappa____ phi______ frames
    -       41.2064   77.0000  -30.0000 224

#__ type_ start__ end____ width___ exp.time_
 15 omega   12.00  115.00   0.5000    1.5000
omega____ theta____ kappa____ phi______ frames
    -       41.2064   57.0000 -150.0000 206

#__ type_ start__ end____ width___ exp.time_
 16 omega   12.00  115.00   0.5000    1.5000
omega____ theta____ kappa____ phi______ frames
    -       41.2064   57.0000   90.0000 206

#__ type_ start__ end____ width___ exp.time_
 17 omega   70.00  158.00   0.5000    6.0000
omega____ theta____ kappa____ phi______ frames
    -      100.5179   61.0000 -180.0000 176

#__ type_ start__ end____ width___ exp.time_
 18 omega   73.00  158.00   0.5000    6.0000
omega____ theta____ kappa____ phi______ frames
    -      100.5179   45.0000    0.0000 170

#__ type_ start__ end____ width___ exp.time_
 19 omega   26.00   77.00   0.5000    6.0000
omega____ theta____ kappa____ phi______ frames
    -      100.5179  -45.0000 -150.0000 102

#__ type_ start__ end____ width___ exp.time_
 20 omega   26.00   77.00   0.5000    6.0000
omega____ theta____ kappa____ phi______ frames
    -      100.5179  -45.0000   30.0000 102

#__ type_ start__ end____ width___ exp.time_
 21 omega   70.00  158.00   0.5000    6.0000
omega____ theta____ kappa____ phi______ frames
    -      100.5179   61.0000  -60.0000 176

#__ type_ start__ end____ width___ exp.time_
 22 omega   70.00  133.00   0.5000    6.0000
omega____ theta____ kappa____ phi______ frames
    -      100.5179   61.0000   90.0000 126

#__ type_ start__ end____ width___ exp.time_
 23 omega   73.00  158.00   0.5000    6.0000
omega____ theta____ kappa____ phi______ frames
    -      100.5179   45.0000   60.0000 170
;
_diffrn_measurement_device_type 'SuperNova, Single source at offset), Atlas'
_diffrn_measurement_method '\w scans'
_diffrn_orient_matrix_UB_11 -0.0589682000
_diffrn_orient_matrix_UB_12 -0.0402681000
_diffrn_orient_matrix_UB_13 -0.0743033000
_diffrn_orient_matrix_UB_21 -0.0957934000
_diffrn_orient_matrix_UB_22 -0.0397909000
_diffrn_orient_matrix_UB_23 0.0183541000
_diffrn_orient_matrix_UB_31 -0.0346807000
_diffrn_orient_matrix_UB_32 0.0896583000
_diffrn_orient_matrix_UB_33 -0.0114814000
_diffrn_radiation_monochromator mirror
_diffrn_radiation_type CuK\a
_diffrn_radiation_wavelength 1.5418
_diffrn_reflns_av_R_equivalents 0.0406
_diffrn_reflns_av_unetI/netI 0.0373
_diffrn_reflns_Laue_measured_fraction_full 0.992
_diffrn_reflns_Laue_measured_fraction_max 0.970
_diffrn_reflns_limit_h_max 16
_diffrn_reflns_limit_h_min -17
_diffrn_reflns_limit_k_max 17
_diffrn_reflns_limit_k_min -17
_diffrn_reflns_limit_l_max 25
_diffrn_reflns_limit_l_min 0
_diffrn_reflns_number 15495
_diffrn_reflns_point_group_measured_fraction_full 0.992
_diffrn_reflns_point_group_measured_fraction_max 0.970
_diffrn_reflns_theta_full 67.680
_diffrn_reflns_theta_max 70.767
_diffrn_reflns_theta_min 3.042
_diffrn_source 'SuperNova (Cu) X-ray Source'
_exptl_absorpt_coefficient_mu 8.189
_exptl_absorpt_correction_T_max 0.688
_exptl_absorpt_correction_T_min 0.349
_exptl_absorpt_correction_type analytical
_exptl_absorpt_process_details
;
CrysAlisPro, Agilent Technologies,
Version 1.171.36.21 (release 14-08-2012 CrysAlis171 .NET)
(compiled Sep 14 2012,17:21:16)
Analytical numeric absorption correction using a multifaceted crystal
			model based on expressions derived by R.C. Clark & J.S. Reid.
(Clark, R. C. & Reid, J. S. (1995). Acta Cryst. A51, 887-897)
;
_exptl_crystal_colour colorless
_exptl_crystal_density_diffrn 1.334
_exptl_crystal_description
;
;
_exptl_crystal_F_000 1664
_exptl_crystal_size_max 0.2046
_exptl_crystal_size_mid 0.0761
_exptl_crystal_size_min 0.0578
_platon_squeeze_details
;
The electron count roughly corresponds to five tetrahydrofurane molecules
and one acetonitrile molecule. 
;
_refine_diff_density_max 1.843
_refine_diff_density_min -0.861
_refine_diff_density_rms 0.096
_refine_ls_extinction_method none
_refine_ls_goodness_of_fit_ref 1.026
_refine_ls_hydrogen_treatment constr
_refine_ls_matrix_type full
_refine_ls_number_parameters 807
_refine_ls_number_reflns 15495
_refine_ls_number_restraints 83
_refine_ls_restrained_S_all 1.050
_refine_ls_R_factor_all 0.0461
_refine_ls_R_factor_gt 0.0368
_refine_ls_shift/su_max 0.002
_refine_ls_shift/su_mean 0.000
_refine_ls_structure_factor_coef Fsqd
_refine_ls_weighting_details 'w=1/[\s^2^(Fo^2^)+(0.0692P)^2^] where P=(Fo^2^+2Fc^2^)/3'
_refine_ls_weighting_scheme calc
_refine_ls_wR_factor_gt 0.0968
_refine_ls_wR_factor_ref 0.1026
_reflns_Friedel_coverage 0.000
_reflns_number_gt 12773
_reflns_number_total 15495
_reflns_threshold_expression 'I > 2\s(I)'
_cod_data_source_file ic5b02641_si_011.cif
_cod_data_source_block sq
_cod_original_cell_volume 4151.42(14)
_cod_database_code 4347035
_chemical_oxdiff_formula Cu3I2(P3C32H29)2(C2H3N)3.5(C4H8O)2.5B1F4
_shelx_space_group_comment
;
The symmetry employed for this shelxl refinement is uniquely defined
by the following loop, which should always be used as a source of
symmetry information in preference to the above space-group names.
They are only intended as comments.
;
_reflns_odcompleteness_completeness 99.62
_reflns_odcompleteness_iscentric 1
_reflns_odcompleteness_theta 64.99
_olex2_refinement_description
;
1. Fixed Uiso
 At 1.2 times of:
  All C(H) groups, All C(H,H) groups
 At 1.5 times of:
  All C(H,H,H) groups
2. Restrained distances
 B1-F1 \\sim B1-F2 \\sim B1-F3 \\sim B1-F4 \\sim B2-F5 \\sim B2-F6 \\sim B2-F7
\\sim B2-F8
 with sigma of 0.02
 F1-F2 \\sim F1-F3 \\sim F1-F4 \\sim F2-F3 \\sim F2-F4 \\sim F3-F4 \\sim F5-F6
\\sim F5-F7 \\sim F5-F8 \\sim F6-F7
 \\sim F6-F8
 with sigma of 0.04
3. Uiso/Uaniso restraints and constraints
Uiso(F5) = Uiso(F6) = Uiso(F7) = Uiso(F8)
4. Others
 Fixed Sof: C2(0.5) H2A(0.5) H2B(0.5) H2C(0.5) B1(0.68) F1(0.68) F2(0.68)
 F3(0.68) F4(0.68) B2(0.32) F5(0.32) F6(0.32) F7(0.32) F8(0.32) C202(0.5)
 H20A(0.5) H20B(0.5) H20C(0.5)
5.a Secondary CH2 refined with riding coordinates:
 C5(H5A,H5B), C6(H6A,H6B), C7(H7A,H7B), C8(H8A,H8B)
5.b Aromatic/amide H refined with riding coordinates:
 C10(H10), C11(H11), C12(H12), C13(H13), C14(H14), C16(H16), C17(H17),
 C18(H18), C19(H19), C20(H20), C22(H22), C23(H23), C24(H24), C25(H25), C26(H26),
  C28(H28), C29(H29), C30(H30), C31(H31), C32(H32), C34(H34), C35(H35),
 C36(H36), C37(H37), C38(H38), C40(H40), C41(H41), C42(H42), C43(H43), C44(H44),
  C46(H46), C47(H47), C48(H48), C49(H49), C50(H50), C52(H52), C53(H53),
 C54(H54), C55(H55), C56(H56), C58(H58), C59(H59), C60(H60), C61(H61), C62(H62),
  C64(H64), C65(H65), C66(H66), C67(H67), C68(H68)
5.c Idealised Me refined as rotating group:
 C2(H2A,H2B,H2C), C4(H4A,H4B,H4C), C901(H90A,H90B,H90C), C202(H20A,H20B,H20C)
;
_shelx_shelxl_version_number 2014/7
_olex2_submission_special_instructions 'No special instructions were received'

loop_
_space_group_symop_operation_xyz
'x, y, z'
'-x, -y, -z'

loop_
_atom_site_label
_atom_site_type_symbol
_atom_site_fract_x
_atom_site_fract_y
_atom_site_fract_z
_atom_site_U_iso_or_equiv
_atom_site_adp_type
_atom_site_occupancy
_atom_site_site_symmetry_order
_atom_site_calc_flag
_atom_site_refinement_flags_posn
_atom_site_refinement_flags_occupancy
_atom_site_disorder_assembly
_atom_site_disorder_group
C1 C 0.4886(3) 0.2106(4) 0.6243(3) 0.0566(13) Uani 1 1 d . . . .
C2 C 0.3914(11) 0.2102(10) 0.5701(7) 0.074(3) Uiso 0.5 1 d . P A 1
H2A H 0.4019 0.2062 0.5273 0.111 Uiso 0.5 1 calc GR P A 1
H2B H 0.3713 0.2659 0.5782 0.111 Uiso 0.5 1 calc GR P A 1
H2C H 0.3388 0.1582 0.5699 0.111 Uiso 0.5 1 calc GR P A 1
C3 C 1.3616(3) 0.2959(3) 1.06284(19) 0.0339(8) Uani 1 1 d . . . .
C4 C 1.4318(4) 0.3214(4) 1.1324(2) 0.0563(13) Uani 1 1 d . . . .
H4A H 1.4649 0.3858 1.1403 0.084 Uiso 1 1 calc GR . . .
H4B H 1.4822 0.2861 1.1395 0.084 Uiso 1 1 calc GR . . .
H4C H 1.3940 0.3089 1.1627 0.084 Uiso 1 1 calc GR . . .
C5 C 0.8810(2) 0.0693(2) 0.68322(16) 0.0229(7) Uani 1 1 d . . . .
H5A H 0.9189 0.1095 0.6608 0.028 Uiso 1 1 calc R . . .
H5B H 0.8818 0.0067 0.6690 0.028 Uiso 1 1 calc R . . .
C6 C 1.0761(2) 0.0936(2) 0.77318(15) 0.0205(6) Uani 1 1 d . . . .
H6A H 1.0725 0.0311 0.7554 0.025 Uiso 1 1 calc R . . .
H6B H 1.0927 0.1330 0.7419 0.025 Uiso 1 1 calc R . . .
C7 C 1.1386(2) 0.3844(2) 0.78688(15) 0.0199(6) Uani 1 1 d . . . .
H7A H 1.1443 0.3373 0.7553 0.024 Uiso 1 1 calc R . . .
H7B H 1.1569 0.4433 0.7722 0.024 Uiso 1 1 calc R . . .
C8 C 0.9438(2) 0.3630(2) 0.69406(16) 0.0224(7) Uani 1 1 d . . . .
H8A H 0.9700 0.4228 0.6833 0.027 Uiso 1 1 calc R . . .
H8B H 0.9637 0.3177 0.6691 0.027 Uiso 1 1 calc R . . .
C9 C 0.7157(3) 0.0635(2) 0.56345(17) 0.0291(8) Uani 1 1 d . . . .
C10 C 0.6271(4) 0.0817(4) 0.5258(2) 0.0598(15) Uani 1 1 d . . . .
H10 H 0.5858 0.1017 0.5476 0.072 Uiso 1 1 calc R . . .
C11 C 0.5963(4) 0.0718(4) 0.4571(2) 0.0666(17) Uani 1 1 d . . . .
H11 H 0.5328 0.0806 0.4332 0.080 Uiso 1 1 calc R . . .
C12 C 0.6564(5) 0.0496(4) 0.4238(2) 0.0621(15) Uani 1 1 d . . . .
H12 H 0.6395 0.0508 0.3779 0.075 Uiso 1 1 calc R . . .
C13 C 0.7439(5) 0.0248(6) 0.4587(3) 0.089(2) Uani 1 1 d . . . .
H13 H 0.7822 0.0021 0.4358 0.107 Uiso 1 1 calc R . . .
C14 C 0.7746(4) 0.0339(5) 0.5285(3) 0.078(2) Uani 1 1 d . . . .
H14 H 0.8354 0.0199 0.5521 0.094 Uiso 1 1 calc R . . .
C15 C 0.6762(3) -0.0290(2) 0.66963(18) 0.0295(8) Uani 1 1 d . . . .
C16 C 0.6179(3) -0.0248(3) 0.71177(19) 0.0390(9) Uani 1 1 d . . . .
H16 H 0.6167 0.0319 0.7319 0.047 Uiso 1 1 calc R . . .
C17 C 0.5613(4) -0.1060(3) 0.7236(2) 0.0542(13) Uani 1 1 d . . . .
H17 H 0.5220 -0.1034 0.7514 0.065 Uiso 1 1 calc R . . .
C18 C 0.5641(4) -0.1906(3) 0.6939(3) 0.0615(16) Uani 1 1 d . . . .
H18 H 0.5269 -0.2448 0.7018 0.074 Uiso 1 1 calc R . . .
C19 C 0.6214(4) -0.1939(3) 0.6531(3) 0.0572(15) Uani 1 1 d . . . .
H19 H 0.6231 -0.2508 0.6336 0.069 Uiso 1 1 calc R . . .
C20 C 0.6774(3) -0.1142(3) 0.6401(2) 0.0428(10) Uani 1 1 d . . . .
H20 H 0.7155 -0.1179 0.6116 0.051 Uiso 1 1 calc R . . .
C21 C 0.9044(2) -0.0073(2) 0.80557(16) 0.0228(7) Uani 1 1 d . . . .
C22 C 0.8560(3) -0.0040(2) 0.85372(18) 0.0265(7) Uani 1 1 d . . . .
H22 H 0.8451 0.0513 0.8690 0.032 Uiso 1 1 calc R . . .
C23 C 0.8239(3) -0.0838(3) 0.8789(2) 0.0345(8) Uani 1 1 d . . . .
H23 H 0.7920 -0.0813 0.9112 0.041 Uiso 1 1 calc R . . .
C24 C 0.8390(3) -0.1662(3) 0.8564(2) 0.0355(9) Uani 1 1 d . . . .
H24 H 0.8182 -0.2191 0.8738 0.043 Uiso 1 1 calc R . . .
C25 C 0.8851(3) -0.1700(2) 0.8081(2) 0.0343(8) Uani 1 1 d . . . .
H25 H 0.8944 -0.2259 0.7924 0.041 Uiso 1 1 calc R . . .
C26 C 0.9179(3) -0.0913(2) 0.78239(18) 0.0276(7) Uani 1 1 d . . . .
H26 H 0.9489 -0.0947 0.7497 0.033 Uiso 1 1 calc R . . .
C27 C 1.1712(2) 0.0220(2) 0.89148(16) 0.0218(6) Uani 1 1 d . . . .
C28 C 1.1187(3) 0.0134(2) 0.93728(17) 0.0246(7) Uani 1 1 d . . . .
H28 H 1.0935 0.0618 0.9496 0.030 Uiso 1 1 calc R . . .
C29 C 1.1037(3) -0.0673(2) 0.96465(18) 0.0282(7) Uani 1 1 d . . . .
H29 H 1.0660 -0.0739 0.9938 0.034 Uiso 1 1 calc R . . .
C30 C 1.1447(3) -0.1377(3) 0.9488(2) 0.0362(9) Uani 1 1 d . . . .
H30 H 1.1363 -0.1908 0.9684 0.043 Uiso 1 1 calc R . . .
C31 C 1.1978(3) -0.1299(3) 0.9041(2) 0.0376(9) Uani 1 1 d . . . .
H31 H 1.2246 -0.1780 0.8932 0.045 Uiso 1 1 calc R . . .
C32 C 1.2114(3) -0.0499(2) 0.87516(19) 0.0317(8) Uani 1 1 d . . . .
H32 H 1.2473 -0.0446 0.8450 0.038 Uiso 1 1 calc R . . .
C33 C 1.2921(2) 0.1296(2) 0.82593(17) 0.0229(7) Uani 1 1 d . . . .
C34 C 1.2858(3) 0.0981(3) 0.7610(2) 0.0400(10) Uani 1 1 d . . . .
H34 H 1.2222 0.0748 0.7281 0.048 Uiso 1 1 calc R . . .
C35 C 1.3738(3) 0.1013(4) 0.7451(3) 0.0570(14) Uani 1 1 d . . . .
H35 H 1.3690 0.0798 0.7015 0.068 Uiso 1 1 calc R . . .
C36 C 1.4681(3) 0.1359(3) 0.7928(3) 0.0531(13) Uani 1 1 d . . . .
H36 H 1.5267 0.1373 0.7816 0.064 Uiso 1 1 calc R . . .
C37 C 1.4762(3) 0.1682(3) 0.8568(2) 0.0423(10) Uani 1 1 d . . . .
H37 H 1.5404 0.1919 0.8889 0.051 Uiso 1 1 calc R . . .
C38 C 1.3884(3) 0.1658(3) 0.87422(19) 0.0320(8) Uani 1 1 d . . . .
H38 H 1.3941 0.1882 0.9178 0.038 Uiso 1 1 calc R . . .
C39 C 1.3525(2) 0.3954(2) 0.85641(17) 0.0216(6) Uani 1 1 d . . . .
C40 C 1.3628(3) 0.3692(3) 0.79525(19) 0.0314(8) Uani 1 1 d . . . .
H40 H 1.3054 0.3506 0.7568 0.038 Uiso 1 1 calc R . . .
C41 C 1.4603(3) 0.3708(3) 0.7913(2) 0.0436(10) Uani 1 1 d . . . .
H41 H 1.4670 0.3525 0.7503 0.052 Uiso 1 1 calc R . . .
C42 C 1.5460(3) 0.3993(3) 0.8477(2) 0.0397(9) Uani 1 1 d . . . .
H42 H 1.6103 0.4010 0.8446 0.048 Uiso 1 1 calc R . . .
C43 C 1.5360(3) 0.4250(3) 0.9086(2) 0.0351(9) Uani 1 1 d . . . .
H43 H 1.5937 0.4433 0.9468 0.042 Uiso 1 1 calc R . . .
C44 C 1.4400(3) 0.4238(2) 0.91329(19) 0.0287(7) Uani 1 1 d . . . .
H44 H 1.4341 0.4420 0.9546 0.034 Uiso 1 1 calc R . . .
C45 C 1.2470(2) 0.4996(2) 0.91474(16) 0.0222(7) Uani 1 1 d . . . .
C46 C 1.3052(3) 0.5789(2) 0.90176(18) 0.0285(7) Uani 1 1 d . . . .
H46 H 1.3362 0.5745 0.8692 0.034 Uiso 1 1 calc R . . .
C47 C 1.3170(3) 0.6643(3) 0.9374(2) 0.0350(9) Uani 1 1 d . . . .
H47 H 1.3561 0.7168 0.9287 0.042 Uiso 1 1 calc R . . .
C48 C 1.2705(3) 0.6716(2) 0.98599(19) 0.0323(8) Uani 1 1 d . . . .
H48 H 1.2788 0.7288 1.0099 0.039 Uiso 1 1 calc R . . .
C49 C 1.2126(3) 0.5943(3) 0.99853(19) 0.0318(8) Uani 1 1 d . . . .
H49 H 1.1805 0.5992 1.0305 0.038 Uiso 1 1 calc R . . .
C50 C 1.2014(3) 0.5082(2) 0.96368(17) 0.0273(7) Uani 1 1 d . . . .
H50 H 1.1630 0.4560 0.9732 0.033 Uiso 1 1 calc R . . .
C51 C 0.9955(2) 0.4719(2) 0.82213(16) 0.0217(6) Uani 1 1 d . . . .
C52 C 1.0326(3) 0.5544(2) 0.80229(18) 0.0295(8) Uani 1 1 d . . . .
H52 H 1.0643 0.5547 0.7698 0.035 Uiso 1 1 calc R . . .
C53 C 1.0223(3) 0.6365(2) 0.8311(2) 0.0342(8) Uani 1 1 d . . . .
H53 H 1.0472 0.6915 0.8176 0.041 Uiso 1 1 calc R . . .
C54 C 0.9762(3) 0.6371(3) 0.8789(2) 0.0350(9) Uani 1 1 d . . . .
H54 H 0.9696 0.6923 0.8979 0.042 Uiso 1 1 calc R . . .
C55 C 0.9394(3) 0.5555(3) 0.8989(2) 0.0357(9) Uani 1 1 d . . . .
H55 H 0.9080 0.5560 0.9315 0.043 Uiso 1 1 calc R . . .
C56 C 0.9486(3) 0.4725(2) 0.87091(18) 0.0290(8) Uani 1 1 d . . . .
H56 H 0.9236 0.4178 0.8847 0.035 Uiso 1 1 calc R . . .
C57 C 0.7736(3) 0.4456(2) 0.68830(17) 0.0249(7) Uani 1 1 d . . . .
C58 C 0.8098(3) 0.5273(3) 0.6671(2) 0.0404(9) Uani 1 1 d . . . .
H58 H 0.8528 0.5287 0.6415 0.048 Uiso 1 1 calc R . . .
C59 C 0.7822(4) 0.6072(3) 0.6838(3) 0.0485(11) Uani 1 1 d . . . .
H59 H 0.8065 0.6614 0.6691 0.058 Uiso 1 1 calc R . . .
C60 C 0.7197(4) 0.6061(3) 0.7214(2) 0.0422(10) Uani 1 1 d . . . .
H60 H 0.7018 0.6597 0.7327 0.051 Uiso 1 1 calc R . . .
C61 C 0.6832(4) 0.5262(3) 0.7428(3) 0.0498(11) Uani 1 1 d . . . .
H61 H 0.6399 0.5255 0.7681 0.060 Uiso 1 1 calc R . . .
C62 C 0.7110(3) 0.4462(3) 0.7268(2) 0.0399(9) Uani 1 1 d . . . .
H62 H 0.6870 0.3926 0.7422 0.048 Uiso 1 1 calc R . . .
C63 C 0.7712(3) 0.3311(3) 0.57437(17) 0.0287(7) Uani 1 1 d . . . .
C64 C 0.6754(4) 0.3389(5) 0.5373(2) 0.0662(16) Uani 1 1 d . . . .
H64 H 0.6313 0.3523 0.5592 0.079 Uiso 1 1 calc R . . .
C65 C 0.6442(4) 0.3268(5) 0.4676(3) 0.0756(18) Uani 1 1 d . . . .
H65 H 0.5790 0.3318 0.4436 0.091 Uiso 1 1 calc R . . .
C66 C 0.7056(4) 0.3082(4) 0.4342(2) 0.0610(14) Uani 1 1 d . . . .
H66 H 0.6866 0.3066 0.3879 0.073 Uiso 1 1 calc R . . .
C67 C 0.7953(5) 0.2919(5) 0.4690(3) 0.0689(16) Uani 1 1 d . . . .
H67 H 0.8354 0.2727 0.4460 0.083 Uiso 1 1 calc R . . .
C68 C 0.8298(4) 0.3034(4) 0.5395(2) 0.0526(12) Uani 1 1 d . . . .
H68 H 0.8924 0.2922 0.5626 0.063 Uiso 1 1 calc R . . .
P1 P 0.74828(6) 0.07889(6) 0.65492(4) 0.02240(17) Uani 1 1 d . . . .
P2 P 0.94819(6) 0.09836(5) 0.77468(4) 0.01827(16) Uani 1 1 d . . . .
P3 P 1.18189(6) 0.12695(5) 0.85328(4) 0.01856(16) Uani 1 1 d . . . .
P4 P 1.23018(6) 0.38553(5) 0.87027(4) 0.01882(16) Uani 1 1 d . . . .
P5 P 1.00415(6) 0.36260(5) 0.78445(4) 0.01794(16) Uani 1 1 d . . . .
P6 P 0.80388(6) 0.33818(6) 0.66569(4) 0.02110(16) Uani 1 1 d . . . .
Cu1 Cu 0.72114(3) 0.21084(3) 0.69496(2) 0.02358(11) Uani 1 1 d . . . .
Cu2 Cu 0.94309(3) 0.23478(3) 0.82313(2) 0.02019(11) Uani 1 1 d . . . .
Cu3 Cu 1.19465(3) 0.25857(3) 0.91735(2) 0.02164(11) Uani 1 1 d . . . .
I1 I 0.75315(2) 0.22871(2) 0.82580(2) 0.02596(7) Uani 1 1 d . . . .
I2 I 1.03509(2) 0.25210(2) 0.95576(2) 0.02542(7) Uani 1 1 d . . . .
N1 N 0.5681(2) 0.2077(2) 0.65402(17) 0.0345(7) Uani 1 1 d . . . .
N2 N 1.3070(2) 0.2770(2) 1.00929(16) 0.0330(7) Uani 1 1 d . . . .
B1 B 0.1124(5) 0.2180(7) 0.6101(4) 0.027(2) Uani 0.68 1 d D P B 1
F1 F 0.1366(7) 0.1357(6) 0.5923(4) 0.144(4) Uani 0.68 1 d D P B 1
F2 F 0.2078(5) 0.2759(8) 0.6293(5) 0.182(5) Uani 0.68 1 d D P B 1
F3 F 0.0726(4) 0.2208(3) 0.6554(2) 0.0661(12) Uani 0.68 1 d D P B 1
F4 F 0.0555(5) 0.2441(6) 0.5513(3) 0.116(3) Uani 0.68 1 d D P B 1
B2 B 0.1107(11) 0.2005(11) 0.6159(7) 0.013(4) Uiso 0.32 1 d D P C 2
F5 F 0.0897(15) 0.1055(11) 0.6059(11) 0.126(3) Uiso 0.32 1 d D P C 2
F6 F 0.1530(14) 0.2349(12) 0.5700(8) 0.126(3) Uiso 0.32 1 d D P C 2
F7 F 0.0160(12) 0.2076(12) 0.6030(10) 0.126(3) Uiso 0.32 1 d D P C 2
F8 F 0.1746(14) 0.2392(12) 0.6747(7) 0.126(3) Uiso 0.32 1 d D P C 2
C900 C 0.5343(5) 0.9303(5) 0.9163(3) 0.0734(16) Uiso 1 1 d . . . .
C901 C 0.6154(6) 1.0093(5) 0.9417(4) 0.092(2) Uiso 1 1 d . . . .
H90A H 0.5926 1.0570 0.9611 0.139 Uiso 1 1 calc GR . . .
H90B H 0.6385 1.0300 0.9059 0.139 Uiso 1 1 calc GR . . .
H90C H 0.6707 0.9950 0.9755 0.139 Uiso 1 1 calc GR . . .
N3 N 0.4661(7) 0.8682(6) 0.8917(4) 0.124(3) Uiso 1 1 d . . . .
C202 C 0.3805(11) 0.2149(11) 0.6000(8) 0.080(4) Uiso 0.5 1 d . P A 2
H20A H 0.3765 0.2747 0.5882 0.121 Uiso 0.5 1 calc GR P A 2
H20B H 0.3511 0.2037 0.6348 0.121 Uiso 0.5 1 calc GR P A 2
H20C H 0.3435 0.1690 0.5612 0.121 Uiso 0.5 1 calc GR P A 2

loop_
_atom_site_aniso_label
_atom_site_aniso_U_11
_atom_site_aniso_U_22
_atom_site_aniso_U_33
_atom_site_aniso_U_23
_atom_site_aniso_U_13
_atom_site_aniso_U_12
C1 0.032(2) 0.049(3) 0.079(3) 0.009(2) 0.003(2) 0.012(2)
C3 0.0268(17) 0.036(2) 0.032(2) 0.0006(16) 0.0046(15) 0.0025(16)
C4 0.048(3) 0.069(3) 0.035(2) -0.001(2) -0.0043(19) 0.010(2)
C5 0.0219(15) 0.0229(18) 0.0218(15) -0.0013(12) 0.0048(12) 0.0059(13)
C6 0.0172(14) 0.0191(16) 0.0230(14) 0.0002(12) 0.0053(11) 0.0032(12)
C7 0.0177(14) 0.0167(16) 0.0234(14) -0.0003(12) 0.0068(11) 0.0013(12)
C8 0.0197(15) 0.0213(17) 0.0251(15) 0.0030(13) 0.0075(12) 0.0026(13)
C9 0.0306(18) 0.0221(18) 0.0258(16) -0.0050(13) -0.0002(13) 0.0054(14)
C10 0.052(3) 0.092(4) 0.034(2) -0.004(2) -0.0004(19) 0.040(3)
C11 0.067(3) 0.090(4) 0.033(2) -0.009(2) -0.012(2) 0.046(3)
C12 0.078(4) 0.070(4) 0.027(2) 0.003(2) -0.002(2) 0.024(3)
C13 0.087(4) 0.151(7) 0.041(3) 0.006(4) 0.023(3) 0.055(5)
C14 0.059(3) 0.141(6) 0.036(2) 0.003(3) 0.006(2) 0.048(4)
C15 0.0234(16) 0.0194(18) 0.0336(18) 0.0022(14) -0.0033(13) -0.0004(14)
C16 0.036(2) 0.033(2) 0.0331(19) -0.0004(16) 0.0031(16) -0.0071(17)
C17 0.044(2) 0.050(3) 0.047(2) 0.015(2) 0.0025(19) -0.017(2)
C18 0.044(3) 0.038(3) 0.068(3) 0.024(2) -0.014(2) -0.019(2)
C19 0.042(2) 0.016(2) 0.084(4) 0.008(2) -0.016(2) -0.0030(18)
C20 0.032(2) 0.018(2) 0.066(3) -0.0044(18) 0.0025(18) 0.0030(16)
C21 0.0154(14) 0.0207(17) 0.0277(16) 0.0021(13) 0.0025(12) 0.0020(12)
C22 0.0260(16) 0.0190(17) 0.0330(17) 0.0010(13) 0.0095(13) 0.0036(13)
C23 0.0327(19) 0.031(2) 0.040(2) 0.0084(16) 0.0156(16) 0.0014(16)
C24 0.0343(19) 0.0192(19) 0.046(2) 0.0076(16) 0.0086(16) -0.0022(15)
C25 0.038(2) 0.0125(17) 0.046(2) 0.0027(15) 0.0064(16) 0.0048(15)
C26 0.0270(17) 0.0160(17) 0.0364(18) -0.0036(14) 0.0102(14) 0.0012(14)
C27 0.0185(14) 0.0151(16) 0.0270(15) -0.0002(12) 0.0032(12) 0.0014(12)
C28 0.0245(16) 0.0192(17) 0.0294(16) 0.0010(13) 0.0082(13) 0.0057(13)
C29 0.0292(17) 0.0210(18) 0.0345(18) 0.0078(14) 0.0109(14) 0.0045(14)
C30 0.039(2) 0.022(2) 0.050(2) 0.0132(16) 0.0145(17) 0.0089(16)
C31 0.044(2) 0.0185(19) 0.055(2) 0.0046(16) 0.0202(18) 0.0113(16)
C32 0.0381(19) 0.0192(18) 0.042(2) 0.0034(15) 0.0190(16) 0.0074(15)
C33 0.0168(15) 0.0177(17) 0.0336(17) 0.0009(13) 0.0090(13) 0.0029(12)
C34 0.0237(18) 0.050(3) 0.041(2) -0.0109(18) 0.0142(15) -0.0015(17)
C35 0.038(2) 0.070(3) 0.059(3) -0.022(2) 0.029(2) -0.004(2)
C36 0.0252(19) 0.050(3) 0.085(4) -0.008(2) 0.029(2) 0.0011(19)
C37 0.0194(17) 0.040(2) 0.060(3) 0.001(2) 0.0075(17) 0.0038(16)
C38 0.0179(16) 0.032(2) 0.0384(19) 0.0008(16) 0.0033(14) 0.0012(14)
C39 0.0209(15) 0.0136(16) 0.0313(16) 0.0044(12) 0.0102(13) 0.0039(12)
C40 0.0243(17) 0.037(2) 0.0327(18) 0.0026(15) 0.0099(14) 0.0076(15)
C41 0.037(2) 0.057(3) 0.045(2) 0.008(2) 0.0227(18) 0.016(2)
C42 0.0236(18) 0.038(2) 0.062(3) 0.0133(19) 0.0188(17) 0.0087(16)
C43 0.0177(16) 0.028(2) 0.050(2) 0.0023(17) 0.0014(15) 0.0023(14)
C44 0.0220(16) 0.0232(18) 0.0367(19) -0.0008(14) 0.0071(14) 0.0026(14)
C45 0.0179(14) 0.0148(16) 0.0279(16) -0.0028(12) 0.0030(12) -0.0001(12)
C46 0.0270(17) 0.0201(18) 0.0341(18) 0.0034(14) 0.0074(14) 0.0009(14)
C47 0.0302(18) 0.0140(18) 0.051(2) 0.0005(15) 0.0029(16) 0.0008(14)
C48 0.0325(19) 0.0150(18) 0.0395(19) -0.0056(14) 0.0010(15) 0.0049(14)
C49 0.0348(19) 0.0247(19) 0.0346(18) -0.0044(15) 0.0109(15) 0.0086(15)
C50 0.0278(17) 0.0201(18) 0.0299(17) -0.0044(13) 0.0094(13) 0.0002(14)
C51 0.0192(14) 0.0169(16) 0.0261(15) -0.0017(12) 0.0052(12) 0.0035(12)
C52 0.0331(18) 0.0211(18) 0.0342(18) 0.0031(14) 0.0135(15) 0.0032(15)
C53 0.043(2) 0.0131(18) 0.044(2) 0.0031(15) 0.0138(17) 0.0033(15)
C54 0.042(2) 0.0188(19) 0.044(2) -0.0065(15) 0.0131(17) 0.0119(16)
C55 0.045(2) 0.023(2) 0.043(2) -0.0042(16) 0.0238(17) 0.0049(16)
C56 0.0321(18) 0.0168(18) 0.0387(19) -0.0020(14) 0.0170(15) 0.0015(14)
C57 0.0252(16) 0.0165(17) 0.0286(16) 0.0009(13) 0.0029(13) 0.0060(13)
C58 0.042(2) 0.025(2) 0.058(3) 0.0119(18) 0.0212(19) 0.0093(17)
C59 0.054(3) 0.021(2) 0.067(3) 0.0104(19) 0.016(2) 0.0097(19)
C60 0.054(3) 0.025(2) 0.048(2) -0.0005(17) 0.0133(19) 0.0192(19)
C61 0.071(3) 0.030(2) 0.067(3) 0.010(2) 0.040(3) 0.026(2)
C62 0.054(2) 0.025(2) 0.051(2) 0.0125(17) 0.028(2) 0.0155(18)
C63 0.0283(17) 0.0264(19) 0.0269(17) 0.0035(14) 0.0043(14) 0.0046(14)
C64 0.042(3) 0.113(5) 0.035(2) 0.003(3) 0.0036(19) 0.017(3)
C65 0.055(3) 0.106(5) 0.040(3) 0.000(3) -0.012(2) 0.011(3)
C66 0.078(4) 0.077(4) 0.0218(19) 0.009(2) 0.003(2) 0.025(3)
C67 0.081(4) 0.086(4) 0.042(3) 0.002(3) 0.025(3) 0.020(3)
C68 0.047(2) 0.075(4) 0.037(2) 0.006(2) 0.0108(19) 0.021(2)
P1 0.0184(4) 0.0183(4) 0.0247(4) -0.0021(3) 0.0012(3) 0.0028(3)
P2 0.0151(3) 0.0138(4) 0.0227(4) -0.0019(3) 0.0038(3) 0.0021(3)
P3 0.0162(3) 0.0139(4) 0.0234(4) -0.0001(3) 0.0050(3) 0.0025(3)
P4 0.0160(3) 0.0129(4) 0.0241(4) -0.0010(3) 0.0053(3) -0.0004(3)
P5 0.0155(3) 0.0128(4) 0.0232(4) -0.0005(3) 0.0059(3) 0.0006(3)
P6 0.0183(4) 0.0185(4) 0.0248(4) 0.0027(3) 0.0048(3) 0.0046(3)
Cu1 0.0205(2) 0.0170(2) 0.0317(2) 0.00118(19) 0.00778(19) 0.00359(18)
Cu2 0.0206(2) 0.0126(2) 0.0259(2) -0.00069(17) 0.00814(18) 0.00147(18)
Cu3 0.0228(2) 0.0145(2) 0.0251(2) -0.00007(17) 0.00710(18) 0.00164(18)
I1 0.02054(10) 0.02417(12) 0.03291(12) -0.00007(8) 0.01092(8) 0.00340(8)
I2 0.02749(11) 0.02057(12) 0.02666(11) 0.00041(8) 0.01036(8) 0.00172(8)
N1 0.0240(16) 0.0317(18) 0.0459(18) 0.0021(14) 0.0111(14) 0.0047(13)
N2 0.0289(15) 0.0346(18) 0.0317(16) 0.0026(13) 0.0059(13) 0.0069(13)
B1 0.015(3) 0.037(5) 0.031(4) 0.015(3) 0.007(2) 0.005(3)
F1 0.145(7) 0.162(8) 0.126(6) -0.052(6) 0.021(5) 0.102(7)
F2 0.054(4) 0.299(14) 0.151(8) 0.054(8) 0.013(4) -0.023(6)
F3 0.091(3) 0.056(3) 0.070(3) 0.018(2) 0.040(3) 0.037(3)
F4 0.124(5) 0.199(8) 0.052(3) 0.032(4) 0.022(3) 0.098(5)

loop_
_atom_type_symbol
_atom_type_description
_atom_type_scat_dispersion_real
_atom_type_scat_dispersion_imag
_atom_type_scat_source
C C 0.0181 0.0091 'International Tables Vol C Tables 4.2.6.8 and 6.1.1.4'
H H 0.0000 0.0000 'International Tables Vol C Tables 4.2.6.8 and 6.1.1.4'
F F 0.0727 0.0534 'International Tables Vol C Tables 4.2.6.8 and 6.1.1.4'
P P 0.2955 0.4335 'International Tables Vol C Tables 4.2.6.8 and 6.1.1.4'
Cu Cu -1.9646 0.5888 'International Tables Vol C Tables 4.2.6.8 and 6.1.1.4'
I I -0.3257 6.8362 'International Tables Vol C Tables 4.2.6.8 and 6.1.1.4'
N N 0.0311 0.0180 'International Tables Vol C Tables 4.2.6.8 and 6.1.1.4'
B B 0.0090 0.0039 'International Tables Vol C Tables 4.2.6.8 and 6.1.1.4'

loop_
_exptl_crystal_face_index_h
_exptl_crystal_face_index_k
_exptl_crystal_face_index_l
_exptl_crystal_face_perp_dist
_exptl_oxdiff_crystal_face_indexfrac_h
_exptl_oxdiff_crystal_face_indexfrac_k
_exptl_oxdiff_crystal_face_indexfrac_l
_exptl_oxdiff_crystal_face_x
_exptl_oxdiff_crystal_face_y
_exptl_oxdiff_crystal_face_z
-4 9 -2 0.0837 -4.0988 9.2910 -2.1239 0.0254 -0.0160 0.9995
-3 0 14 0.0016 -3.0351 0.4693 13.6309 -0.8527 0.5223 -0.0092
3 0 -14 0.0820 2.8640 -0.0965 -13.6836 0.8517 -0.5217 0.0491
-8 1 -1 0.0192 -8.2512 0.5344 -1.4130 0.5700 0.7432 0.3503
-1 -9 1 0.1010 -0.9013 -9.2287 0.8718 0.3600 0.4696 -0.8062
-8 0 -1 0.0695 -8.2337 0.4165 -1.3971 0.5726 0.7465 0.3389
2 0 -14 0.0547 1.6470 0.4711 -13.5897 0.8937 -0.4259 0.1411
5 -9 -1 0.0919 4.5475 -9.3046 -0.8435 0.1692 -0.0809 -0.9823
-2 1 13 0.0328 -2.2988 0.9330 13.4671 -0.9027 0.4303 0.0088
8 0 1 0.0363 8.2105 -0.2710 1.3772 -0.5756 -0.7505 -0.3249

loop_
_geom_angle_atom_site_label_1
_geom_angle_atom_site_label_2
_geom_angle_atom_site_label_3
_geom_angle
N1 C1 C2 165.7(8)
N1 C1 C202 167.1(9)
C1 C2 H2A 109.5
C1 C2 H2B 109.5
C1 C2 H2C 109.5
H2A C2 H2B 109.5
H2A C2 H2C 109.5
H2B C2 H2C 109.5
N2 C3 C4 179.2(5)
C3 C4 H4A 109.5
C3 C4 H4B 109.5
C3 C4 H4C 109.5
H4A C4 H4B 109.5
H4A C4 H4C 109.5
H4B C4 H4C 109.5
H5A C5 H5B 107.5
P1 C5 H5A 108.4
P1 C5 H5B 108.4
P1 C5 P2 115.42(18)
P2 C5 H5A 108.4
P2 C5 H5B 108.4
H6A C6 H6B 107.2
P2 C6 H6A 108.0
P2 C6 H6B 108.0
P3 C6 H6A 108.0
P3 C6 H6B 108.0
P3 C6 P2 117.19(17)
H7A C7 H7B 107.7
P4 C7 H7A 108.8
P4 C7 H7B 108.8
P4 C7 P5 113.94(17)
P5 C7 H7A 108.8
P5 C7 H7B 108.8
H8A C8 H8B 107.6
P5 C8 H8A 108.6
P5 C8 H8B 108.6
P6 C8 H8A 108.6
P6 C8 H8B 108.6
P6 C8 P5 114.56(17)
C10 C9 C14 116.5(4)
C10 C9 P1 118.5(3)
C14 C9 P1 125.1(3)
C9 C10 H10 118.7
C9 C10 C11 122.5(5)
C11 C10 H10 118.7
C10 C11 H11 119.6
C12 C11 C10 120.8(5)
C12 C11 H11 119.6
C11 C12 H12 120.5
C11 C12 C13 119.0(5)
C13 C12 H12 120.5
C12 C13 H13 120.1
C12 C13 C14 119.7(6)
C14 C13 H13 120.1
C9 C14 C13 121.0(5)
C9 C14 H14 119.5
C13 C14 H14 119.5
C16 C15 P1 118.6(3)
C20 C15 C16 119.3(4)
C20 C15 P1 122.1(3)
C15 C16 H16 120.0
C15 C16 C17 120.0(4)
C17 C16 H16 120.0
C16 C17 H17 120.1
C18 C17 C16 119.8(5)
C18 C17 H17 120.1
C17 C18 H18 120.1
C19 C18 C17 119.8(4)
C19 C18 H18 120.1
C18 C19 H19 119.3
C18 C19 C20 121.4(5)
C20 C19 H19 119.3
C15 C20 H20 120.2
C19 C20 C15 119.6(5)
C19 C20 H20 120.2
C22 C21 P2 119.2(3)
C26 C21 C22 119.1(3)
C26 C21 P2 121.7(3)
C21 C22 H22 120.0
C23 C22 C21 119.9(3)
C23 C22 H22 120.0
C22 C23 H23 119.8
C24 C23 C22 120.5(4)
C24 C23 H23 119.8
C23 C24 H24 120.1
C23 C24 C25 119.7(3)
C25 C24 H24 120.1
C24 C25 H25 119.6
C24 C25 C26 120.8(4)
C26 C25 H25 119.6
C21 C26 H26 120.0
C25 C26 C21 120.0(3)
C25 C26 H26 120.0
C28 C27 C32 119.3(3)
C28 C27 P3 118.3(3)
C32 C27 P3 122.4(3)
C27 C28 H28 119.9
C29 C28 C27 120.2(3)
C29 C28 H28 119.9
C28 C29 H29 120.0
C30 C29 C28 120.1(3)
C30 C29 H29 120.0
C29 C30 H30 119.7
C31 C30 C29 120.5(4)
C31 C30 H30 119.7
C30 C31 H31 120.0
C30 C31 C32 119.9(4)
C32 C31 H31 120.0
C27 C32 C31 120.0(4)
C27 C32 H32 120.0
C31 C32 H32 120.0
C34 C33 C38 119.0(3)
C34 C33 P3 124.2(3)
C38 C33 P3 116.8(3)
C33 C34 H34 119.9
C35 C34 C33 120.1(4)
C35 C34 H34 119.9
C34 C35 H35 119.7
C36 C35 C34 120.6(4)
C36 C35 H35 119.7
C35 C36 H36 119.9
C37 C36 C35 120.3(4)
C37 C36 H36 119.9
C36 C37 H37 119.8
C36 C37 C38 120.3(4)
C38 C37 H37 119.8
C33 C38 C37 119.6(4)
C33 C38 H38 120.2
C37 C38 H38 120.2
C40 C39 C44 118.9(3)
C40 C39 P4 124.3(3)
C44 C39 P4 116.5(3)
C39 C40 H40 120.1
C39 C40 C41 119.9(3)
C41 C40 H40 120.1
C40 C41 H41 119.7
C42 C41 C40 120.6(4)
C42 C41 H41 119.7
C41 C42 H42 120.1
C43 C42 C41 119.8(4)
C43 C42 H42 120.1
C42 C43 H43 119.8
C42 C43 C44 120.3(3)
C44 C43 H43 119.8
C39 C44 H44 119.7
C43 C44 C39 120.5(4)
C43 C44 H44 119.7
C46 C45 P4 122.2(3)
C50 C45 C46 118.7(3)
C50 C45 P4 119.2(3)
C45 C46 H46 119.9
C47 C46 C45 120.2(4)
C47 C46 H46 119.9
C46 C47 H47 119.9
C46 C47 C48 120.3(3)
C48 C47 H47 119.9
C47 C48 H48 120.1
C49 C48 C47 119.8(3)
C49 C48 H48 120.1
C48 C49 H49 119.8
C48 C49 C50 120.3(4)
C50 C49 H49 119.8
C45 C50 C49 120.7(3)
C45 C50 H50 119.7
C49 C50 H50 119.7
C52 C51 C56 119.4(3)
C52 C51 P5 121.6(3)
C56 C51 P5 119.0(3)
C51 C52 H52 120.0
C51 C52 C53 119.9(3)
C53 C52 H52 120.0
C52 C53 H53 119.6
C54 C53 C52 120.7(3)
C54 C53 H53 119.6
C53 C54 H54 120.2
C53 C54 C55 119.7(3)
C55 C54 H54 120.2
C54 C55 H55 119.6
C54 C55 C56 120.8(4)
C56 C55 H55 119.6
C51 C56 H56 120.2
C55 C56 C51 119.5(3)
C55 C56 H56 120.2
C58 C57 P6 122.5(3)
C62 C57 C58 118.2(4)
C62 C57 P6 119.3(3)
C57 C58 H58 119.7
C57 C58 C59 120.6(4)
C59 C58 H58 119.7
C58 C59 H59 119.9
C60 C59 C58 120.2(4)
C60 C59 H59 119.9
C59 C60 H60 119.9
C59 C60 C61 120.1(4)
C61 C60 H60 119.9
C60 C61 H61 120.0
C60 C61 C62 120.1(4)
C62 C61 H61 120.0
C57 C62 C61 120.8(4)
C57 C62 H62 119.6
C61 C62 H62 119.6
C64 C63 P6 118.5(3)
C68 C63 C64 117.2(4)
C68 C63 P6 123.4(3)
C63 C64 H64 119.7
C63 C64 C65 120.7(5)
C65 C64 H64 119.7
C64 C65 H65 119.2
C66 C65 C64 121.6(5)
C66 C65 H65 119.2
C65 C66 H66 120.7
C65 C66 C67 118.5(5)
C67 C66 H66 120.7
C66 C67 H67 119.3
C66 C67 C68 121.4(5)
C68 C67 H67 119.3
C63 C68 C67 120.1(5)
C63 C68 H68 119.9
C67 C68 H68 119.9
C5 P1 Cu1 115.89(11)
C9 P1 C5 102.43(16)
C9 P1 Cu1 112.14(12)
C15 P1 C5 104.00(16)
C15 P1 C9 103.05(17)
C15 P1 Cu1 117.50(14)
C5 P2 Cu2 115.94(12)
C6 P2 C5 97.19(15)
C6 P2 Cu2 113.65(11)
C21 P2 C5 102.74(15)
C21 P2 C6 103.91(15)
C21 P2 Cu2 120.26(12)
C6 P3 Cu3 117.27(11)
C27 P3 C6 102.78(15)
C27 P3 Cu3 117.04(11)
C33 P3 C6 101.70(15)
C33 P3 C27 102.73(16)
C33 P3 Cu3 113.17(11)
C7 P4 Cu3 114.57(10)
C39 P4 C7 104.68(15)
C39 P4 Cu3 109.41(11)
C45 P4 C7 103.70(15)
C45 P4 C39 102.05(15)
C45 P4 Cu3 120.68(11)
C7 P5 Cu2 116.91(11)
C8 P5 C7 98.29(14)
C8 P5 Cu2 114.94(11)
C51 P5 C7 103.72(15)
C51 P5 C8 102.80(16)
C51 P5 Cu2 117.51(11)
C8 P6 Cu1 116.86(11)
C57 P6 C8 105.69(16)
C57 P6 C63 102.09(16)
C57 P6 Cu1 116.16(12)
C63 P6 C8 102.28(16)
C63 P6 Cu1 111.88(12)
P1 Cu1 P6 114.08(4)
P1 Cu1 I1 112.87(3)
P6 Cu1 I1 111.73(3)
N1 Cu1 P1 108.92(10)
N1 Cu1 P6 104.85(10)
N1 Cu1 I1 103.47(10)
P2 Cu2 P5 118.01(3)
P2 Cu2 I1 110.07(2)
P2 Cu2 I2 108.99(3)
P5 Cu2 I1 110.77(3)
P5 Cu2 I2 109.88(3)
I2 Cu2 I1 97.092(16)
P3 Cu3 I2 112.27(3)
P4 Cu3 P3 113.59(3)
P4 Cu3 I2 111.47(3)
N2 Cu3 P3 111.63(10)
N2 Cu3 P4 106.88(10)
N2 Cu3 I2 100.06(9)
Cu1 I1 Cu2 78.901(15)
Cu3 I2 Cu2 81.095(15)
C1 N1 Cu1 170.0(4)
C3 N2 Cu3 169.8(3)
F2 B1 F1 98.9(8)
F2 B1 F4 106.3(8)
F3 B1 F1 118.2(9)
F3 B1 F2 111.9(8)
F3 B1 F4 112.5(7)
F4 B1 F1 107.7(7)
F6 B2 F5 109.9(14)
F7 B2 F5 97.3(13)
F7 B2 F6 112.4(14)
F8 B2 F5 114.4(15)
F8 B2 F6 106.3(13)
F8 B2 F7 116.4(17)
N3 C900 C901 175.5(9)
C900 C901 H90A 109.5
C900 C901 H90B 109.5
C900 C901 H90C 109.5
H90A C901 H90B 109.5
H90A C901 H90C 109.5
H90B C901 H90C 109.5
C1 C202 H20A 109.5
C1 C202 H20B 109.5
C1 C202 H20C 109.5
H20A C202 H20B 109.5
H20A C202 H20C 109.5
H20B C202 H20C 109.5

loop_
_geom_bond_atom_site_label_1
_geom_bond_atom_site_label_2
_geom_bond_distance
C1 C2 1.497(14)
C1 N1 1.122(6)
C1 C202 1.479(15)
C2 H2A 0.9600
C2 H2B 0.9600
C2 H2C 0.9600
C3 C4 1.468(5)
C3 N2 1.133(5)
C4 H4A 0.9600
C4 H4B 0.9600
C4 H4C 0.9600
C5 H5A 0.9700
C5 H5B 0.9700
C5 P1 1.833(3)
C5 P2 1.846(3)
C6 H6A 0.9700
C6 H6B 0.9700
C6 P2 1.842(3)
C6 P3 1.835(3)
C7 H7A 0.9700
C7 H7B 0.9700
C7 P4 1.838(3)
C7 P5 1.850(3)
C8 H8A 0.9700
C8 H8B 0.9700
C8 P5 1.840(3)
C8 P6 1.834(3)
C9 C10 1.361(6)
C9 C14 1.389(7)
C9 P1 1.831(4)
C10 H10 0.9300
C10 C11 1.371(7)
C11 H11 0.9300
C11 C12 1.337(8)
C12 H12 0.9300
C12 C13 1.377(8)
C13 H13 0.9300
C13 C14 1.391(7)
C14 H14 0.9300
C15 C16 1.397(6)
C15 C20 1.390(6)
C15 P1 1.829(4)
C16 H16 0.9300
C16 C17 1.397(6)
C17 H17 0.9300
C17 C18 1.391(8)
C18 H18 0.9300
C18 C19 1.360(9)
C19 H19 0.9300
C19 C20 1.388(6)
C20 H20 0.9300
C21 C22 1.396(5)
C21 C26 1.392(5)
C21 P2 1.824(3)
C22 H22 0.9300
C22 C23 1.395(5)
C23 H23 0.9300
C23 C24 1.376(6)
C24 H24 0.9300
C24 C25 1.377(6)
C25 H25 0.9300
C25 C26 1.390(5)
C26 H26 0.9300
C27 C28 1.391(5)
C27 C32 1.393(5)
C27 P3 1.825(3)
C28 H28 0.9300
C28 C29 1.387(5)
C29 H29 0.9300
C29 C30 1.377(6)
C30 H30 0.9300
C30 C31 1.376(6)
C31 H31 0.9300
C31 C32 1.394(5)
C32 H32 0.9300
C33 C34 1.390(5)
C33 C38 1.397(5)
C33 P3 1.822(3)
C34 H34 0.9300
C34 C35 1.383(6)
C35 H35 0.9300
C35 C36 1.370(7)
C36 H36 0.9300
C36 C37 1.365(7)
C37 H37 0.9300
C37 C38 1.399(6)
C38 H38 0.9300
C39 C40 1.384(5)
C39 C44 1.398(5)
C39 P4 1.825(3)
C40 H40 0.9300
C40 C41 1.407(5)
C41 H41 0.9300
C41 C42 1.378(6)
C42 H42 0.9300
C42 C43 1.374(6)
C43 H43 0.9300
C43 C44 1.393(5)
C44 H44 0.9300
C45 C46 1.397(5)
C45 C50 1.391(5)
C45 P4 1.825(3)
C46 H46 0.9300
C46 C47 1.390(5)
C47 H47 0.9300
C47 C48 1.391(6)
C48 H48 0.9300
C48 C49 1.369(5)
C49 H49 0.9300
C49 C50 1.393(5)
C50 H50 0.9300
C51 C52 1.389(5)
C51 C56 1.390(5)
C51 P5 1.817(3)
C52 H52 0.9300
C52 C53 1.390(5)
C53 H53 0.9300
C53 C54 1.364(6)
C54 H54 0.9300
C54 C55 1.379(6)
C55 H55 0.9300
C55 C56 1.389(5)
C56 H56 0.9300
C57 C58 1.391(5)
C57 C62 1.378(6)
C57 P6 1.823(4)
C58 H58 0.9300
C58 C59 1.393(6)
C59 H59 0.9300
C59 C60 1.360(7)
C60 H60 0.9300
C60 C61 1.370(6)
C61 H61 0.9300
C61 C62 1.392(6)
C62 H62 0.9300
C63 C64 1.380(6)
C63 C68 1.373(6)
C63 P6 1.832(4)
C64 H64 0.9300
C64 C65 1.389(7)
C65 H65 0.9300
C65 C66 1.337(9)
C66 H66 0.9300
C66 C67 1.345(8)
C67 H67 0.9300
C67 C68 1.404(7)
C68 H68 0.9300
P1 Cu1 2.2522(10)
P2 Cu2 2.2486(9)
P3 Cu3 2.2544(9)
P4 Cu3 2.2533(9)
P5 Cu2 2.2545(9)
P6 Cu1 2.2592(9)
Cu1 I1 2.6471(5)
Cu1 N1 2.065(3)
Cu2 I1 2.6960(5)
Cu2 I2 2.6725(5)
Cu3 I2 2.6169(5)
Cu3 N2 2.057(3)
B1 F1 1.408(9)
B1 F2 1.367(9)
B1 F3 1.254(8)
B1 F4 1.394(9)
B2 F5 1.381(13)
B2 F6 1.368(13)
B2 F7 1.316(13)
B2 F8 1.297(13)
C900 C901 1.405(10)
C900 N3 1.147(10)
C901 H90A 0.9600
C901 H90B 0.9600
C901 H90C 0.9600
C202 H20A 0.9600
C202 H20B 0.9600
C202 H20C 0.9600

loop_
_geom_torsion_atom_site_label_1
_geom_torsion_atom_site_label_2
_geom_torsion_atom_site_label_3
_geom_torsion_atom_site_label_4
_geom_torsion
C9 C10 C11 C12 -4.7(10)
C10 C9 C14 C13 0.7(10)
C10 C9 P1 C5 -169.2(4)
C10 C9 P1 C15 83.0(4)
C10 C9 P1 Cu1 -44.3(4)
C10 C11 C12 C13 8.5(10)
C11 C12 C13 C14 -7.7(12)
C12 C13 C14 C9 3.1(12)
C14 C9 C10 C11 0.0(9)
C14 C9 P1 C5 11.1(5)
C14 C9 P1 C15 -96.7(5)
C14 C9 P1 Cu1 136.0(5)
C15 C16 C17 C18 0.6(6)
C16 C15 C20 C19 -0.4(6)
C16 C15 P1 C5 121.6(3)
C16 C15 P1 C9 -131.8(3)
C16 C15 P1 Cu1 -8.0(3)
C16 C17 C18 C19 -0.3(7)
C17 C18 C19 C20 -0.3(7)
C18 C19 C20 C15 0.7(7)
C20 C15 C16 C17 -0.2(6)
C20 C15 P1 C5 -58.6(3)
C20 C15 P1 C9 48.0(3)
C20 C15 P1 Cu1 171.8(3)
C21 C22 C23 C24 -0.4(5)
C22 C21 C26 C25 -1.2(5)
C22 C21 P2 C5 -122.6(3)
C22 C21 P2 C6 136.5(3)
C22 C21 P2 Cu2 8.0(3)
C22 C23 C24 C25 -0.8(6)
C23 C24 C25 C26 0.9(6)
C24 C25 C26 C21 0.0(5)
C26 C21 C22 C23 1.3(5)
C26 C21 P2 C5 57.4(3)
C26 C21 P2 C6 -43.5(3)
C26 C21 P2 Cu2 -172.0(2)
C27 C28 C29 C30 2.8(5)
C28 C27 C32 C31 0.7(5)
C28 C27 P3 C6 -96.1(3)
C28 C27 P3 C33 158.6(3)
C28 C27 P3 Cu3 34.0(3)
C28 C29 C30 C31 -2.1(6)
C29 C30 C31 C32 0.7(6)
C30 C31 C32 C27 0.0(6)
C32 C27 C28 C29 -2.1(5)
C32 C27 P3 C6 82.3(3)
C32 C27 P3 C33 -23.0(3)
C32 C27 P3 Cu3 -147.6(3)
C33 C34 C35 C36 -0.3(8)
C34 C33 C38 C37 -1.2(6)
C34 C33 P3 C6 -8.9(4)
C34 C33 P3 C27 97.2(4)
C34 C33 P3 Cu3 -135.6(3)
C34 C35 C36 C37 -0.5(9)
C35 C36 C37 C38 0.4(8)
C36 C37 C38 C33 0.4(7)
C38 C33 C34 C35 1.1(7)
C38 C33 P3 C6 171.1(3)
C38 C33 P3 C27 -82.7(3)
C38 C33 P3 Cu3 44.4(3)
C39 C40 C41 C42 -0.8(7)
C40 C39 C44 C43 -0.5(5)
C40 C39 P4 C7 -23.5(3)
C40 C39 P4 C45 -131.3(3)
C40 C39 P4 Cu3 99.8(3)
C40 C41 C42 C43 1.0(7)
C41 C42 C43 C44 -1.0(6)
C42 C43 C44 C39 0.8(6)
C44 C39 C40 C41 0.5(6)
C44 C39 P4 C7 162.4(3)
C44 C39 P4 C45 54.5(3)
C44 C39 P4 Cu3 -74.4(3)
C45 C46 C47 C48 -0.3(5)
C46 C45 C50 C49 0.7(5)
C46 C45 P4 C7 -75.2(3)
C46 C45 P4 C39 33.4(3)
C46 C45 P4 Cu3 154.9(2)
C46 C47 C48 C49 -0.3(6)
C47 C48 C49 C50 1.1(6)
C48 C49 C50 C45 -1.3(6)
C50 C45 C46 C47 0.1(5)
C50 C45 P4 C7 105.5(3)
C50 C45 P4 C39 -145.9(3)
C50 C45 P4 Cu3 -24.5(3)
C51 C52 C53 C54 0.1(6)
C52 C51 C56 C55 0.1(5)
C52 C51 P5 C7 48.2(3)
C52 C51 P5 C8 -53.7(3)
C52 C51 P5 Cu2 179.0(2)
C52 C53 C54 C55 0.0(6)
C53 C54 C55 C56 -0.1(6)
C54 C55 C56 C51 0.0(6)
C56 C51 C52 C53 -0.2(5)
C56 C51 P5 C7 -133.2(3)
C56 C51 P5 C8 124.8(3)
C56 C51 P5 Cu2 -2.5(3)
C57 C58 C59 C60 0.4(7)
C58 C57 C62 C61 1.2(6)
C58 C57 P6 C8 55.9(3)
C58 C57 P6 C63 -50.7(3)
C58 C57 P6 Cu1 -172.7(3)
C58 C59 C60 C61 -0.4(7)
C59 C60 C61 C62 0.8(8)
C60 C61 C62 C57 -1.2(7)
C62 C57 C58 C59 -0.8(6)
C62 C57 P6 C8 -125.4(3)
C62 C57 P6 C63 128.0(3)
C62 C57 P6 Cu1 6.0(3)
C63 C64 C65 C66 -0.6(11)
C64 C63 C68 C67 5.5(8)
C64 C63 P6 C8 -162.0(4)
C64 C63 P6 C57 -52.7(4)
C64 C63 P6 Cu1 72.2(4)
C64 C65 C66 C67 6.7(10)
C65 C66 C67 C68 -6.6(10)
C66 C67 C68 C63 0.5(9)
C68 C63 C64 C65 -5.5(9)
C68 C63 P6 C8 29.2(4)
C68 C63 P6 C57 138.5(4)
C68 C63 P6 Cu1 -96.6(4)
P1 C5 P2 C6 -172.55(19)
P1 C5 P2 C21 81.4(2)
P1 C5 P2 Cu2 -51.8(2)
P1 C9 C10 C11 -179.7(5)
P1 C9 C14 C13 -179.5(6)
P1 C15 C16 C17 179.5(3)
P1 C15 C20 C19 179.8(3)
P2 C5 P1 C9 171.35(19)
P2 C5 P1 C15 -81.6(2)
P2 C5 P1 Cu1 48.9(2)
P2 C6 P3 C27 82.6(2)
P2 C6 P3 C33 -171.32(19)
P2 C6 P3 Cu3 -47.3(2)
P2 C21 C22 C23 -178.7(3)
P2 C21 C26 C25 178.8(3)
P3 C6 P2 C5 175.1(2)
P3 C6 P2 C21 -79.8(2)
P3 C6 P2 Cu2 52.7(2)
P3 C27 C28 C29 176.4(3)
P3 C27 C32 C31 -177.7(3)
P3 C33 C34 C35 -178.8(4)
P3 C33 C38 C37 178.8(3)
P4 C7 P5 C8 -177.75(18)
P4 C7 P5 C51 76.8(2)
P4 C7 P5 Cu2 -54.3(2)
P4 C39 C40 C41 -173.5(3)
P4 C39 C44 C43 173.9(3)
P4 C45 C46 C47 -179.3(3)
P4 C45 C50 C49 -179.9(3)
P5 C7 P4 C39 173.94(17)
P5 C7 P4 C45 -79.4(2)
P5 C7 P4 Cu3 54.1(2)
P5 C8 P6 C57 79.8(2)
P5 C8 P6 C63 -173.68(19)
P5 C8 P6 Cu1 -51.1(2)
P5 C51 C52 C53 178.4(3)
P5 C51 C56 C55 -178.4(3)
P6 C8 P5 C7 177.45(19)
P6 C8 P5 C51 -76.4(2)
P6 C8 P5 Cu2 52.5(2)
P6 C57 C58 C59 178.0(3)
P6 C57 C62 C61 -177.6(4)
P6 C63 C64 C65 -175.0(5)
P6 C63 C68 C67 174.4(4)

loop_
_platon_squeeze_void_nr
_platon_squeeze_void_average_x
_platon_squeeze_void_average_y
_platon_squeeze_void_average_z
_platon_squeeze_void_volume
_platon_squeeze_void_count_electrons
_platon_squeeze_void_content
1 0.072 0.500 0.500 851 172 ' '
2 0.278 0.444 0.106 8 0 ' '
3 0.722 0.555 0.893 8 0 ' '
